data_7222956
loop_
_publ_author_name
'Dickens, P.G.'
'Stuttard, G.P.'
'Ball, R.G.J.'
'Patat, S.'
'Hull, S.'
'Powell, A.V.'

_publ_section_title
;
 Powder neutron diffraction study of the mixed uraniumvanadium oxides
 Cs2(UO2)2(V2O8) and UVO5
;
_journal_name_full 'Journal of Materials Chemistry'
_journal_page_first 161
_journal_page_last 166
_journal_volume 2
_journal_year 1992
_chemical_formula_sum 'Cs2 O12 U2 V2'
_chemical_name_systematic 'Cs2 (U O2)2 (V2 O8)'
_space_group_IT_number 14
_symmetry_space_group_name_Hall '-P 2yab'
_symmetry_space_group_name_H-M 'P 1 21/a 1'
_cell_angle_alpha 90
_cell_angle_beta 106.08
_cell_angle_gamma 90
_cell_formula_units_Z 2
_cell_length_a 10.521
_cell_length_b 8.4369
_cell_length_c 7.308
_cell_volume 623.312
_citation_journal_id_ASTM JMACEP
_cod_data_source_file Dickens_JMACEP_1992_1546.cif
_cod_data_source_block Cs2O12U2V2
_cod_original_cell_volume 623.3124
_cod_original_sg_symbol_Hall '-P 2ybc (z,y,-x)'
_cod_database_code 7222956

loop_
_symmetry_equiv_pos_as_xyz
x,y,z
-x+1/2,y+1/2,-z
-x,-y,-z
x-1/2,-y-1/2,z

loop_
_atom_site_label
_atom_site_type_symbol
_atom_site_fract_x
_atom_site_fract_y
_atom_site_fract_z
_atom_site_occupancy
_atom_site_U_iso_or_equiv
O5 O-2 0.8939 0.4438 0.9625 1 0.0
O4 O-2 0.9281 0.6335 0.67 1 0.0
Cs1 Cs+1 0.6317 0.7692 0.459 1 0.0
O3 O-2 0.5077 0.6582 0.9725 1 0.0
O1 O-2 0.6254 0.4369 0.7396 1 0.0
O6 O-2 0.7861 0.7111 0.925 1 0.0
U1 U+6 0.6809 0.4803 0.988 1 0.0
O2 O-2 0.7409 0.5239 0.2365 1 0.0
V1 V+5 0.944 0.6495 0.8959 1 0.0
